data_4070112
loop_
_publ_author_name
'Brusey, Sarah A.'
'Banide, Emilie V.'
'D\"orrich, Steffen'
'O&#x2019;Donohue, Paul'
'Ortin, Yannick'
'M\"uller-Bunz, Helge'
'Long, Conor'
'Evans, Paul'
'McGlinchey, Michael J.'

_publ_section_title
;
 X-ray Crystallographic and NMR Spectroscopic Study of
 (\h2-Alkene)(\m-alkyne)pentacarbonyldicobalt Complexes: Arrested
 Pauson&#x2212;Khand Reaction Intermediates
;
_journal_issue 21
_journal_name_full Organometallics
_journal_page_first 6308
_journal_paper_doi 10.1021/om900615m
_journal_volume 28
_journal_year 2009
_chemical_formula_moiety 'C24 H14 O7 Co2'
_chemical_formula_sum 'C24 H14 Co2 O7'
_chemical_formula_weight 532.21
_chemical_name_systematic
; 
 ? 
;
_space_group_IT_number 2
_symmetry_cell_setting triclinic
_symmetry_space_group_name_Hall '-P 1'
_symmetry_space_group_name_H-M 'P -1'
_atom_sites_solution_hydrogens geom
_atom_sites_solution_primary direct
_atom_sites_solution_secondary difmap
_audit_creation_method SHELXL-97
_cell_angle_alpha 114.073(2)
_cell_angle_beta 90.156(3)
_cell_angle_gamma 90.025(3)
_cell_formula_units_Z 4
_cell_length_a 10.6121(15)
_cell_length_b 14.552(2)
_cell_length_c 15.424(2)
_cell_measurement_reflns_used 6499
_cell_measurement_temperature 100(2)
_cell_measurement_theta_max 31.57
_cell_measurement_theta_min 2.40
_cell_volume 2174.7(5)
_computing_cell_refinement 'Bruker SAINT'
_computing_data_collection 'Bruker SMART'
_computing_data_reduction 'Bruker SAINT'
_computing_molecular_graphics 'Bruker SHELXTL'
_computing_publication_material 'Bruker SHELXTL'
_computing_structure_refinement 'SHELXL-97 (Sheldrick, 1997)'
_computing_structure_solution 'SHELXS-97 (Sheldrick, 1990)'
_diffrn_ambient_temperature 100(2)
_diffrn_detector_area_resol_mean 8.366
_diffrn_measured_fraction_theta_full 0.970
_diffrn_measured_fraction_theta_max 0.892
_diffrn_measurement_device_type 'CCD area detector'
_diffrn_measurement_method '\f and \w scans'
_diffrn_radiation_monochromator graphite
_diffrn_radiation_source 'sealed tube'
_diffrn_radiation_type MoK\a
_diffrn_radiation_wavelength 0.71073
_diffrn_reflns_av_R_equivalents 0.0427
_diffrn_reflns_av_sigmaI/netI 0.0698
_diffrn_reflns_limit_h_max 15
_diffrn_reflns_limit_h_min -15
_diffrn_reflns_limit_k_max 21
_diffrn_reflns_limit_k_min -21
_diffrn_reflns_limit_l_max 22
_diffrn_reflns_limit_l_min -22
_diffrn_reflns_number 24719
_diffrn_reflns_theta_full 30.00
_diffrn_reflns_theta_max 31.83
_diffrn_reflns_theta_min 1.45
_exptl_absorpt_coefficient_mu 1.569
_exptl_absorpt_correction_T_max 0.5075
_exptl_absorpt_correction_T_min 0.0790
_exptl_absorpt_correction_type multi-scan
_exptl_absorpt_process_details
; 
 SADABS v.2.10 (Bruker,2003) was used for absorption correction. 
 R(int) for selected reflections was 0.070 before and 0.041 after 
 correction. The Ratio of minimum to maximum transmission is 0.155710. 
 The \l/2 correction factor is 0.0015 
;
_exptl_crystal_colour red
_exptl_crystal_density_diffrn 1.625
_exptl_crystal_density_method 'not measured'
_exptl_crystal_description block
_exptl_crystal_F_000 1072
_exptl_crystal_size_max 0.70
_exptl_crystal_size_mid 0.60
_exptl_crystal_size_min 0.50
_refine_diff_density_max 0.959
_refine_diff_density_min -0.477
_refine_diff_density_rms 0.098
_refine_ls_extinction_method none
_refine_ls_goodness_of_fit_ref 1.188
_refine_ls_hydrogen_treatment mixed
_refine_ls_matrix_type full
_refine_ls_number_parameters 606
_refine_ls_number_reflns 13277
_refine_ls_number_restraints 0
_refine_ls_restrained_S_all 1.188
_refine_ls_R_factor_all 0.0584
_refine_ls_R_factor_gt 0.0530
_refine_ls_shift/su_max 0.001
_refine_ls_shift/su_mean 0.000
_refine_ls_structure_factor_coef Fsqd
_refine_ls_weighting_details 'calc w=1/[\s^2^(Fo^2^)+(0.0596P)^2^+0.0000P] where P=(Fo^2^+2Fc^2^)/3'
_refine_ls_weighting_scheme calc
_refine_ls_wR_factor_gt 0.1346
_refine_ls_wR_factor_ref 0.1371
_reflns_number_gt 11648
_reflns_number_total 13277
_reflns_threshold_expression I>2\s(I)
_cod_data_source_file om900615m_si_002.cif
_cod_data_source_block mjm250
_cod_original_formula_sum 'C24 H14 O7 Co2'
_cod_database_code 4070112

loop_
_symmetry_equiv_pos_as_xyz
'x, y, z'
'-x, -y, -z'

loop_
_atom_site_label
_atom_site_type_symbol
_atom_site_fract_x
_atom_site_fract_y
_atom_site_fract_z
_atom_site_U_iso_or_equiv
_atom_site_adp_type
_atom_site_occupancy
_atom_site_symmetry_multiplicity
_atom_site_calc_flag
_atom_site_refinement_flags
Co1 Co 0.77965(4) 0.58814(3) 0.12775(3) 0.01560(9) Uani 1 1 d .
Co2 Co 0.60377(4) 0.61533(3) 0.23924(3) 0.01680(9) Uani 1 1 d .
C1 C 0.6896(3) 1.1509(2) 0.3720(2) 0.0183(6) Uani 1 1 d .
H1 H 0.6289 1.1897 0.4173 0.022 Uiso 1 1 calc R
C2 C 0.7476(3) 1.1913(2) 0.3156(2) 0.0220(6) Uani 1 1 d .
H2 H 0.7266 1.2572 0.3219 0.026 Uiso 1 1 calc R
C3 C 0.8364(3) 1.1353(2) 0.2496(2) 0.0216(6) Uani 1 1 d .
H3 H 0.8784 1.1634 0.2118 0.026 Uiso 1 1 calc R
C4 C 0.8641(3) 1.0374(2) 0.2387(2) 0.0172(5) Uani 1 1 d .
H4 H 0.9240 0.9991 0.1924 0.021 Uiso 1 1 calc R
C4A C 0.8055(3) 0.9946(2) 0.29452(19) 0.0130(5) Uani 1 1 d .
C5 C 0.8342(3) 0.8845(2) 0.27646(19) 0.0131(5) Uani 1 1 d .
O1 O 0.9147(2) 0.84055(16) 0.19621(14) 0.0181(4) Uani 1 1 d .
H1O1 H 0.9842 0.8709 0.2077 0.027 Uiso 1 1 calc R
C5A C 0.8933(3) 0.8772(2) 0.3641(2) 0.0139(5) Uani 1 1 d .
C6 C 1.0112(3) 0.8321(2) 0.3576(2) 0.0185(6) Uani 1 1 d .
H6 H 1.0562 0.8107 0.2996 0.022 Uiso 1 1 calc R
C7 C 1.0644(3) 0.8176(2) 0.4332(3) 0.0239(6) Uani 1 1 d .
H7 H 1.1456 0.7880 0.4269 0.029 Uiso 1 1 calc R
C8 C 0.9989(3) 0.8463(2) 0.5182(2) 0.0237(6) Uani 1 1 d .
H8 H 1.0340 0.8359 0.5702 0.028 Uiso 1 1 calc R
C9 C 0.8818(3) 0.8904(2) 0.5256(2) 0.0206(6) Uani 1 1 d .
H9 H 0.8361 0.9090 0.5832 0.025 Uiso 1 1 calc R
C9A C 0.8281(3) 0.9086(2) 0.4506(2) 0.0149(5) Uani 1 1 d .
C10 C 0.7069(3) 0.9610(2) 0.4709(2) 0.0177(5) Uani 1 1 d .
H10 H 0.6554 0.9501 0.5161 0.021 Uiso 1 1 calc R
C11 C 0.6593(3) 1.0226(2) 0.4337(2) 0.0167(5) Uani 1 1 d .
H11 H 0.5780 1.0494 0.4552 0.020 Uiso 1 1 calc R
C11A C 0.7185(3) 1.0529(2) 0.36398(19) 0.0135(5) Uani 1 1 d .
C12 C 0.7116(3) 0.8214(2) 0.2450(2) 0.0150(5) Uani 1 1 d .
H12A H 0.6457 0.8531 0.2933 0.018 Uiso 1 1 calc R
H12B H 0.6819 0.8225 0.1845 0.018 Uiso 1 1 calc R
C13 C 0.7276(3) 0.7141(2) 0.23163(19) 0.0148(5) Uani 1 1 d .
C14 C 0.7810(3) 0.6543(2) 0.2674(2) 0.0177(5) Uani 1 1 d .
H14 H 0.837(4) 0.657(3) 0.316(3) 0.030(11) Uiso 1 1 d .
C15 C 0.9393(3) 0.6128(2) 0.1040(2) 0.0207(6) Uani 1 1 d .
O15 O 1.0389(2) 0.62708(19) 0.08749(18) 0.0292(5) Uani 1 1 d .
C16 C 0.7901(3) 0.4535(2) 0.0965(2) 0.0217(6) Uani 1 1 d .
O16 O 0.7937(3) 0.37050(18) 0.08064(19) 0.0304(6) Uani 1 1 d .
C17 C 0.7046(3) 0.6060(2) 0.0293(2) 0.0236(6) Uani 1 1 d .
O17 O 0.6597(3) 0.6210(2) -0.03052(19) 0.0359(6) Uani 1 1 d .
C18 C 0.5999(3) 0.4981(2) 0.2562(2) 0.0241(6) Uani 1 1 d .
O18 O 0.5993(3) 0.4272(2) 0.2701(2) 0.0367(6) Uani 1 1 d .
C19 C 0.5303(3) 0.6998(3) 0.3459(2) 0.0264(7) Uani 1 1 d .
O19 O 0.4875(3) 0.7577(2) 0.4137(2) 0.0444(8) Uani 1 1 d .
C20 C 0.4848(3) 0.6064(2) 0.1511(3) 0.0246(7) Uani 1 1 d .
O20 O 0.4152(3) 0.6034(2) 0.0945(2) 0.0368(6) Uani 1 1 d .
Co3 Co 0.24009(4) 0.41298(3) 0.38317(3) 0.01771(9) Uani 1 1 d .
Co4 Co 0.11773(4) 0.38937(3) 0.23945(3) 0.01568(9) Uani 1 1 d .
C21 C 0.2000(3) -0.1522(2) 0.1314(2) 0.0190(6) Uani 1 1 d .
H21 H 0.1431 -0.1959 0.0853 0.023 Uiso 1 1 calc R
C22 C 0.2597(3) -0.1850(2) 0.1933(2) 0.0231(6) Uani 1 1 d .
H22 H 0.2444 -0.2509 0.1894 0.028 Uiso 1 1 calc R
C23 C 0.3419(3) -0.1214(3) 0.2612(2) 0.0231(7) Uani 1 1 d .
H23 H 0.3838 -0.1437 0.3035 0.028 Uiso 1 1 calc R
C24 C 0.3629(3) -0.0251(2) 0.2672(2) 0.0191(6) Uani 1 1 d .
H24 H 0.4189 0.0180 0.3144 0.023 Uiso 1 1 calc R
C24A C 0.3042(3) 0.0107(2) 0.20582(19) 0.0131(5) Uani 1 1 d .
C25 C 0.3269(3) 0.1204(2) 0.2194(2) 0.0137(5) Uani 1 1 d .
O2 O 0.4049(2) 0.16992(16) 0.30013(14) 0.0184(4) Uani 1 1 d .
H1O2 H 0.4784 0.1468 0.2883 0.028 Uiso 1 1 calc R
C25A C 0.3849(3) 0.1244(2) 0.13016(19) 0.0131(5) Uani 1 1 d .
C26 C 0.5005(3) 0.1728(2) 0.1365(2) 0.0180(6) Uani 1 1 d .
H26 H 0.5445 0.1981 0.1954 0.022 Uiso 1 1 calc R
C27 C 0.5532(3) 0.1850(2) 0.0593(2) 0.0223(6) Uani 1 1 d .
H27 H 0.6325 0.2176 0.0655 0.027 Uiso 1 1 calc R
C28 C 0.4893(3) 0.1494(2) -0.0265(2) 0.0219(6) Uani 1 1 d .
H28 H 0.5237 0.1580 -0.0795 0.026 Uiso 1 1 calc R
C29 C 0.3753(3) 0.1012(2) -0.0344(2) 0.0206(6) Uani 1 1 d .
H29 H 0.3317 0.0774 -0.0934 0.025 Uiso 1 1 calc R
C29A C 0.3214(3) 0.0862(2) 0.0421(2) 0.0149(5) Uani 1 1 d .
C30 C 0.2041(3) 0.0290(2) 0.0218(2) 0.0178(5) Uani 1 1 d .
H30 H 0.1517 0.0354 -0.0255 0.021 Uiso 1 1 calc R
C31 C 0.1606(3) -0.0319(2) 0.0615(2) 0.0171(5) Uani 1 1 d .
H31 H 0.0816 -0.0634 0.0392 0.021 Uiso 1 1 calc R
C31A C 0.2221(3) -0.0544(2) 0.1353(2) 0.0151(5) Uani 1 1 d .
C32 C 0.2014(3) 0.1799(2) 0.24685(19) 0.0133(5) Uani 1 1 d .
H32A H 0.1403 0.1498 0.1942 0.016 Uiso 1 1 calc R
H32B H 0.1660 0.1736 0.3035 0.016 Uiso 1 1 calc R
C33 C 0.2178(3) 0.2888(2) 0.26767(19) 0.0139(5) Uani 1 1 d .
C34 C 0.2923(3) 0.3526(2) 0.2499(2) 0.0177(5) Uani 1 1 d .
H34 H 0.368(5) 0.355(3) 0.216(3) 0.039(12) Uiso 1 1 d .
C35 C 0.2564(3) 0.5488(3) 0.4261(2) 0.0268(7) Uani 1 1 d .
O35 O 0.2646(3) 0.63300(18) 0.4498(2) 0.0384(7) Uani 1 1 d .
C36 C 0.1204(4) 0.3951(3) 0.4595(2) 0.0309(8) Uani 1 1 d .
O36 O 0.0446(4) 0.3822(2) 0.5048(2) 0.0495(9) Uani 1 1 d .
C37 C 0.3817(4) 0.3874(3) 0.4335(3) 0.0324(8) Uani 1 1 d .
O37 O 0.4733(3) 0.3739(2) 0.4649(2) 0.0531(9) Uani 1 1 d .
C38 C -0.0359(3) 0.4019(3) 0.2935(3) 0.0261(7) Uani 1 1 d .
O38 O -0.1315(3) 0.4109(2) 0.3287(2) 0.0426(7) Uani 1 1 d .
C39 C 0.0819(3) 0.3078(3) 0.1185(2) 0.0253(7) Uani 1 1 d .
O39 O 0.0630(3) 0.2528(2) 0.04217(18) 0.0376(6) Uani 1 1 d .
C40 C 0.1520(4) 0.5094(3) 0.2336(2) 0.0270(7) Uani 1 1 d .
O40 O 0.1815(4) 0.5837(2) 0.2320(2) 0.0462(8) Uani 1 1 d .

loop_
_atom_site_aniso_label
_atom_site_aniso_U_11
_atom_site_aniso_U_22
_atom_site_aniso_U_33
_atom_site_aniso_U_23
_atom_site_aniso_U_13
_atom_site_aniso_U_12
Co1 0.01651(18) 0.01200(18) 0.01538(18) 0.00259(14) 0.00178(14) 0.00121(15)
Co2 0.01509(18) 0.01323(19) 0.02013(19) 0.00479(15) 0.00254(15) 0.00051(15)
C1 0.0186(13) 0.0134(13) 0.0195(13) 0.0034(11) -0.0050(11) 0.0028(11)
C2 0.0255(15) 0.0156(14) 0.0263(15) 0.0100(12) -0.0087(12) -0.0002(12)
C3 0.0263(15) 0.0209(15) 0.0228(15) 0.0143(13) -0.0049(12) -0.0032(12)
C4 0.0193(13) 0.0179(14) 0.0157(13) 0.0082(11) -0.0017(10) -0.0022(11)
C4A 0.0130(12) 0.0140(12) 0.0111(11) 0.0042(10) -0.0033(9) -0.0012(10)
C5 0.0134(12) 0.0128(12) 0.0121(12) 0.0039(10) 0.0017(9) 0.0012(10)
O1 0.0196(10) 0.0178(10) 0.0132(9) 0.0026(8) 0.0053(8) 0.0029(8)
C5A 0.0140(12) 0.0105(12) 0.0167(12) 0.0050(10) -0.0028(10) -0.0009(10)
C6 0.0137(12) 0.0163(14) 0.0223(14) 0.0046(12) -0.0022(11) 0.0017(11)
C7 0.0175(14) 0.0188(15) 0.0344(17) 0.0099(13) -0.0103(12) -0.0003(11)
C8 0.0274(16) 0.0189(15) 0.0264(16) 0.0111(13) -0.0135(13) -0.0035(12)
C9 0.0270(15) 0.0200(15) 0.0159(13) 0.0083(12) -0.0032(11) 0.0001(12)
C9A 0.0165(12) 0.0125(13) 0.0157(12) 0.0060(10) -0.0011(10) 0.0005(10)
C10 0.0183(13) 0.0197(14) 0.0143(12) 0.0061(11) 0.0041(10) 0.0015(11)
C11 0.0151(12) 0.0177(14) 0.0144(12) 0.0036(11) 0.0018(10) 0.0027(11)
C11A 0.0126(12) 0.0126(12) 0.0128(12) 0.0025(10) -0.0039(9) -0.0014(10)
C12 0.0152(12) 0.0131(13) 0.0146(12) 0.0037(10) -0.0015(10) 0.0005(10)
C13 0.0143(12) 0.0139(13) 0.0134(12) 0.0028(10) 0.0005(10) 0.0001(10)
C14 0.0177(13) 0.0179(14) 0.0167(13) 0.0063(11) -0.0005(11) -0.0005(11)
C15 0.0238(15) 0.0149(14) 0.0199(14) 0.0036(12) 0.0026(12) 0.0024(11)
O15 0.0239(12) 0.0283(13) 0.0329(13) 0.0100(11) 0.0070(10) 0.0013(10)
C16 0.0186(14) 0.0202(15) 0.0224(14) 0.0047(12) 0.0042(11) 0.0002(12)
O16 0.0337(13) 0.0152(11) 0.0385(14) 0.0068(10) 0.0097(11) 0.0031(10)
C17 0.0291(16) 0.0193(15) 0.0195(14) 0.0050(12) 0.0022(12) 0.0015(13)
O17 0.0459(16) 0.0362(15) 0.0272(13) 0.0145(12) -0.0056(12) 0.0023(13)
C18 0.0161(13) 0.0192(15) 0.0345(18) 0.0083(14) 0.0029(12) -0.0014(11)
O18 0.0277(13) 0.0268(14) 0.0636(19) 0.0267(14) 0.0000(13) -0.0018(11)
C19 0.0298(17) 0.0216(16) 0.0309(17) 0.0139(14) 0.0088(14) 0.0028(13)
O19 0.066(2) 0.0285(14) 0.0377(15) 0.0126(12) 0.0295(15) 0.0138(14)
C20 0.0187(14) 0.0152(14) 0.0325(17) 0.0022(13) 0.0004(13) 0.0015(11)
O20 0.0273(13) 0.0319(14) 0.0391(15) 0.0021(12) -0.0108(12) 0.0040(11)
Co3 0.0237(2) 0.01113(18) 0.01587(19) 0.00304(15) -0.00493(15) 0.00198(15)
Co4 0.01576(18) 0.01380(19) 0.01823(19) 0.00732(15) -0.00277(15) 0.00185(15)
C21 0.0178(13) 0.0146(13) 0.0216(14) 0.0043(11) 0.0056(11) -0.0007(11)
C22 0.0252(15) 0.0146(14) 0.0317(16) 0.0117(13) 0.0121(13) 0.0043(12)
C23 0.0267(15) 0.0247(16) 0.0242(15) 0.0162(13) 0.0068(12) 0.0100(13)
C24 0.0188(14) 0.0244(15) 0.0156(13) 0.0098(12) 0.0017(11) 0.0050(11)
C24A 0.0128(12) 0.0130(12) 0.0131(12) 0.0050(10) 0.0026(9) 0.0030(10)
C25 0.0134(12) 0.0131(12) 0.0142(12) 0.0053(10) -0.0020(9) 0.0005(10)
O2 0.0176(10) 0.0190(11) 0.0156(9) 0.0042(8) -0.0062(8) 0.0007(8)
C25A 0.0133(12) 0.0105(12) 0.0148(12) 0.0045(10) 0.0016(10) 0.0025(10)
C26 0.0148(13) 0.0158(14) 0.0207(14) 0.0047(11) -0.0001(11) 0.0002(11)
C27 0.0152(13) 0.0189(15) 0.0316(16) 0.0091(13) 0.0083(12) 0.0001(11)
C28 0.0262(15) 0.0189(15) 0.0220(14) 0.0098(12) 0.0086(12) 0.0039(12)
C29 0.0255(15) 0.0215(15) 0.0167(13) 0.0096(12) 0.0038(11) 0.0049(12)
C29A 0.0162(12) 0.0148(13) 0.0161(13) 0.0086(11) -0.0008(10) 0.0014(10)
C30 0.0182(13) 0.0206(14) 0.0133(12) 0.0056(11) -0.0027(10) 0.0017(11)
C31 0.0122(12) 0.0189(14) 0.0160(13) 0.0028(11) -0.0024(10) -0.0009(10)
C31A 0.0136(12) 0.0144(13) 0.0156(12) 0.0044(10) 0.0028(10) 0.0015(10)
C32 0.0131(12) 0.0111(12) 0.0136(12) 0.0029(10) 0.0013(9) 0.0016(9)
C33 0.0146(12) 0.0120(12) 0.0140(12) 0.0040(10) -0.0017(10) 0.0037(10)
C34 0.0146(13) 0.0162(14) 0.0213(14) 0.0067(11) 0.0001(11) 0.0028(11)
C35 0.0283(17) 0.0224(16) 0.0277(16) 0.0081(14) -0.0107(13) 0.0019(13)
O35 0.0457(16) 0.0129(11) 0.0504(17) 0.0068(11) -0.0179(14) -0.0020(11)
C36 0.051(2) 0.0163(15) 0.0231(16) 0.0056(13) 0.0057(16) 0.0051(15)
O36 0.076(2) 0.0291(15) 0.0421(17) 0.0128(13) 0.0296(17) 0.0038(15)
C37 0.044(2) 0.0161(15) 0.0314(18) 0.0038(14) -0.0192(16) 0.0005(15)
O37 0.063(2) 0.0282(15) 0.059(2) 0.0081(14) -0.0403(17) 0.0040(14)
C38 0.0201(15) 0.0203(15) 0.0343(18) 0.0073(14) -0.0030(13) 0.0017(12)
O38 0.0215(13) 0.0367(16) 0.0603(19) 0.0103(14) 0.0075(13) 0.0010(11)
C39 0.0275(16) 0.0231(16) 0.0264(16) 0.0113(14) -0.0061(13) 0.0043(13)
O39 0.0450(16) 0.0362(15) 0.0255(13) 0.0063(12) -0.0120(12) 0.0045(13)
C40 0.0338(18) 0.0235(17) 0.0280(17) 0.0149(14) -0.0049(14) 0.0009(14)
O40 0.071(2) 0.0281(15) 0.0499(18) 0.0269(14) -0.0093(16) -0.0072(15)

loop_
_atom_type_symbol
_atom_type_description
_atom_type_scat_dispersion_real
_atom_type_scat_dispersion_imag
_atom_type_scat_source
C C 0.0033 0.0016 'International Tables Vol C Tables 4.2.6.8 and 6.1.1.4'
H H 0.0000 0.0000 'International Tables Vol C Tables 4.2.6.8 and 6.1.1.4'
O O 0.0106 0.0060 'International Tables Vol C Tables 4.2.6.8 and 6.1.1.4'
Co Co 0.3494 0.9721 'International Tables Vol C Tables 4.2.6.8 and 6.1.1.4'

loop_
_geom_angle_atom_site_label_1
_geom_angle_atom_site_label_2
_geom_angle_atom_site_label_3
_geom_angle
C15 Co1 C16 99.79(14)
C15 Co1 C17 97.59(15)
C16 Co1 C17 108.06(15)
C15 Co1 C13 103.69(13)
C16 Co1 C13 141.31(13)
C17 Co1 C13 98.85(13)
C15 Co1 C14 99.77(14)
C16 Co1 C14 106.42(13)
C17 Co1 C14 137.80(13)
C13 Co1 C14 39.61(12)
C15 Co1 Co2 150.33(10)
C16 Co1 Co2 94.63(10)
C17 Co1 Co2 102.39(11)
C13 Co1 Co2 51.86(8)
C14 Co1 Co2 51.03(9)
C19 Co2 C20 101.38(16)
C19 Co2 C18 100.95(15)
C20 Co2 C18 107.79(15)
C19 Co2 C14 100.88(15)
C20 Co2 C14 139.06(14)
C18 Co2 C14 101.11(14)
C19 Co2 C13 95.87(14)
C20 Co2 C13 104.25(14)
C18 Co2 C13 139.76(13)
C14 Co2 C13 39.43(12)
C19 Co2 Co1 146.33(12)
C20 Co2 Co1 93.55(11)
C18 Co2 Co1 102.93(10)
C14 Co2 Co1 51.35(9)
C13 Co2 Co1 50.94(8)
C2 C1 C11A 121.4(3)
C2 C1 H1 119.3
C11A C1 H1 119.3
C1 C2 C3 119.6(3)
C1 C2 H2 120.2
C3 C2 H2 120.2
C2 C3 C4 119.9(3)
C2 C3 H3 120.0
C4 C3 H3 120.0
C3 C4 C4A 121.4(3)
C3 C4 H4 119.3
C4A C4 H4 119.3
C4 C4A C11A 118.7(3)
C4 C4A C5 119.4(2)
C11A C4A C5 121.8(2)
O1 C5 C5A 110.7(2)
O1 C5 C4A 110.0(2)
C5A C5 C4A 111.3(2)
O1 C5 C12 103.5(2)
C5A C5 C12 111.9(2)
C4A C5 C12 109.3(2)
C5 O1 H1O1 109.5
C6 C5A C9A 118.2(3)
C6 C5A C5 120.1(2)
C9A C5A C5 121.6(2)
C7 C6 C5A 122.1(3)
C7 C6 H6 118.9
C5A C6 H6 118.9
C6 C7 C8 119.9(3)
C6 C7 H7 120.1
C8 C7 H7 120.1
C9 C8 C7 118.8(3)
C9 C8 H8 120.6
C7 C8 H8 120.6
C8 C9 C9A 122.0(3)
C8 C9 H9 119.0
C9A C9 H9 119.0
C5A C9A C9 118.9(3)
C5A C9A C10 125.3(2)
C9 C9A C10 115.7(3)
C11 C10 C9A 128.2(3)
C11 C10 H10 115.9
C9A C10 H10 115.9
C10 C11 C11A 127.3(3)
C10 C11 H11 116.4
C11A C11 H11 116.4
C4A C11A C1 118.9(3)
C4A C11A C11 125.1(2)
C1 C11A C11 115.9(2)
C13 C12 C5 113.5(2)
C13 C12 H12A 108.9
C5 C12 H12A 108.9
C13 C12 H12B 108.9
C5 C12 H12B 108.9
H12A C12 H12B 107.7
C14 C13 C12 144.3(3)
C14 C13 Co1 70.52(18)
C12 C13 Co1 136.0(2)
C14 C13 Co2 69.23(18)
C12 C13 Co2 130.9(2)
Co1 C13 Co2 77.20(11)
C13 C14 Co2 71.34(19)
C13 C14 Co1 69.87(17)
Co2 C14 Co1 77.62(11)
C13 C14 H14 141(2)
Co2 C14 H14 134(3)
Co1 C14 H14 136(2)
O15 C15 Co1 178.8(3)
O16 C16 Co1 177.0(3)
O17 C17 Co1 177.2(3)
O18 C18 Co2 177.4(3)
O19 C19 Co2 176.3(3)
O20 C20 Co2 176.4(3)
C37 Co3 C35 98.64(15)
C37 Co3 C36 101.26(19)
C35 Co3 C36 104.54(16)
C37 Co3 C34 97.53(16)
C35 Co3 C34 108.09(15)
C36 Co3 C34 139.11(15)
C37 Co3 C33 102.34(14)
C35 Co3 C33 143.27(14)
C36 Co3 C33 100.50(14)
C34 Co3 C33 39.63(12)
C37 Co3 Co4 148.06(13)
C35 Co3 Co4 96.22(10)
C36 Co3 Co4 102.13(13)
C34 Co3 Co4 50.82(9)
C33 Co3 Co4 52.01(8)
C39 Co4 C38 100.97(16)
C39 Co4 C40 103.31(15)
C38 Co4 C40 106.55(16)
C39 Co4 C34 101.36(14)
C38 Co4 C34 142.90(14)
C40 Co4 C34 96.63(15)
C39 Co4 C33 96.04(13)
C38 Co4 C33 108.95(14)
C40 Co4 C33 135.11(14)
C34 Co4 C33 39.38(12)
C39 Co4 Co3 146.55(10)
C38 Co4 Co3 96.18(12)
C40 Co4 Co3 98.94(11)
C34 Co4 Co3 51.02(9)
C33 Co4 Co3 50.99(8)
C22 C21 C31A 121.2(3)
C22 C21 H21 119.4
C31A C21 H21 119.4
C21 C22 C23 119.7(3)
C21 C22 H22 120.1
C23 C22 H22 120.1
C24 C23 C22 119.8(3)
C24 C23 H23 120.1
C22 C23 H23 120.1
C23 C24 C24A 122.0(3)
C23 C24 H24 119.0
C24A C24 H24 119.0
C24 C24A C31A 118.5(3)
C24 C24A C25 119.3(3)
C31A C24A C25 122.2(2)
O2 C25 C25A 111.2(2)
O2 C25 C24A 109.7(2)
C25A C25 C24A 110.9(2)
O2 C25 C32 103.4(2)
C25A C25 C32 111.8(2)
C24A C25 C32 109.6(2)
C25 O2 H1O2 109.5
C26 C25A C29A 118.3(3)
C26 C25A C25 119.6(3)
C29A C25A C25 122.0(2)
C27 C26 C25A 122.1(3)
C27 C26 H26 119.0
C25A C26 H26 119.0
C28 C27 C26 119.5(3)
C28 C27 H27 120.3
C26 C27 H27 120.3
C29 C28 C27 119.4(3)
C29 C28 H28 120.3
C27 C28 H28 120.3
C28 C29 C29A 122.1(3)
C28 C29 H29 118.9
C29A C29 H29 118.9
C29 C29A C25A 118.6(3)
C29 C29A C30 116.0(3)
C25A C29A C30 125.3(2)
C31 C30 C29A 128.2(3)
C31 C30 H30 115.9
C29A C30 H30 115.9
C30 C31 C31A 126.9(3)
C30 C31 H31 116.5
C31A C31 H31 116.5
C24A C31A C21 118.7(3)
C24A C31A C31 125.5(3)
C21 C31A C31 115.7(3)
C33 C32 C25 112.6(2)
C33 C32 H32A 109.1
C25 C32 H32A 109.1
C33 C32 H32B 109.1
C25 C32 H32B 109.1
H32A C32 H32B 107.8
C34 C33 C32 142.5(3)
C34 C33 Co3 69.86(18)
C32 C33 Co3 135.3(2)
C34 C33 Co4 68.63(16)
C32 C33 Co4 134.5(2)
Co3 C33 Co4 77.00(10)
C33 C34 Co4 71.99(17)
C33 C34 Co3 70.50(17)
Co4 C34 Co3 78.16(11)
C33 C34 H34 142(3)
Co4 C34 H34 132(3)
Co3 C34 H34 135(3)
O35 C35 Co3 177.6(3)
O36 C36 Co3 178.2(4)
O37 C37 Co3 177.7(4)
O38 C38 Co4 178.9(4)
O39 C39 Co4 176.7(3)
O40 C40 Co4 175.3(3)

loop_
_geom_bond_atom_site_label_1
_geom_bond_atom_site_label_2
_geom_bond_distance
Co1 C15 1.800(3)
Co1 C16 1.820(3)
Co1 C17 1.823(3)
Co1 C13 1.960(3)
Co1 C14 1.968(3)
Co1 Co2 2.4617(6)
Co2 C19 1.785(3)
Co2 C20 1.818(4)
Co2 C18 1.830(3)
Co2 C14 1.959(3)
Co2 C13 1.986(3)
C1 C2 1.379(4)
C1 C11A 1.414(4)
C1 H1 0.9500
C2 C3 1.385(5)
C2 H2 0.9500
C3 C4 1.396(4)
C3 H3 0.9500
C4 C4A 1.399(4)
C4 H4 0.9500
C4A C11A 1.408(4)
C4A C5 1.540(4)
C5 O1 1.426(3)
C5 C5A 1.531(4)
C5 C12 1.550(4)
O1 H1O1 0.8400
C5A C6 1.398(4)
C5A C9A 1.405(4)
C6 C7 1.385(4)
C6 H6 0.9500
C7 C8 1.391(5)
C7 H7 0.9500
C8 C9 1.382(4)
C8 H8 0.9500
C9 C9A 1.408(4)
C9 H9 0.9500
C9A C10 1.463(4)
C10 C11 1.343(4)
C10 H10 0.9500
C11 C11A 1.462(4)
C11 H11 0.9500
C12 C13 1.499(4)
C12 H12A 0.9900
C12 H12B 0.9900
C13 C14 1.331(4)
C14 H14 0.95(4)
C15 O15 1.128(4)
C16 O16 1.131(4)
C17 O17 1.135(4)
C18 O18 1.135(4)
C19 O19 1.137(4)
C20 O20 1.130(4)
Co3 C37 1.797(4)
Co3 C35 1.819(4)
Co3 C36 1.823(4)
Co3 C34 1.958(3)
Co3 C33 1.966(3)
Co3 Co4 2.4657(6)
Co4 C39 1.796(3)
Co4 C38 1.808(4)
Co4 C40 1.822(3)
Co4 C34 1.953(3)
Co4 C33 1.994(3)
C21 C22 1.383(5)
C21 C31A 1.418(4)
C21 H21 0.9500
C22 C23 1.385(5)
C22 H22 0.9500
C23 C24 1.384(4)
C23 H23 0.9500
C24 C24A 1.397(4)
C24 H24 0.9500
C24A C31A 1.412(4)
C24A C25 1.542(4)
C25 O2 1.420(3)
C25 C25A 1.532(4)
C25 C32 1.551(4)
O2 H1O2 0.8400
C25A C26 1.397(4)
C25A C29A 1.410(4)
C26 C27 1.393(4)
C26 H26 0.9500
C27 C28 1.385(5)
C27 H27 0.9500
C28 C29 1.378(5)
C28 H28 0.9500
C29 C29A 1.407(4)
C29 H29 0.9500
C29A C30 1.458(4)
C30 C31 1.348(4)
C30 H30 0.9500
C31 C31A 1.459(4)
C31 H31 0.9500
C32 C33 1.494(4)
C32 H32A 0.9900
C32 H32B 0.9900
C33 C34 1.330(4)
C34 H34 0.97(5)
C35 O35 1.130(4)
C36 O36 1.131(5)
C37 O37 1.138(5)
C38 O38 1.133(4)
C39 O39 1.138(4)
C40 O40 1.135(4)

loop_
_geom_torsion_atom_site_label_1
_geom_torsion_atom_site_label_2
_geom_torsion_atom_site_label_3
_geom_torsion_atom_site_label_4
_geom_torsion
C15 Co1 Co2 C19 28.4(3)
C16 Co1 Co2 C19 147.5(2)
C17 Co1 Co2 C19 -102.8(2)
C13 Co1 Co2 C19 -11.2(2)
C14 Co1 Co2 C19 40.1(2)
C15 Co1 Co2 C20 145.1(2)
C16 Co1 Co2 C20 -95.74(15)
C17 Co1 Co2 C20 13.92(15)
C13 Co1 Co2 C20 105.51(15)
C14 Co1 Co2 C20 156.85(15)
C15 Co1 Co2 C18 -105.7(2)
C16 Co1 Co2 C18 13.43(16)
C17 Co1 Co2 C18 123.08(16)
C13 Co1 Co2 C18 -145.33(15)
C14 Co1 Co2 C18 -93.99(16)
C15 Co1 Co2 C14 -11.7(2)
C16 Co1 Co2 C14 107.41(16)
C17 Co1 Co2 C14 -142.94(15)
C13 Co1 Co2 C14 -51.34(15)
C15 Co1 Co2 C13 39.6(2)
C16 Co1 Co2 C13 158.75(15)
C17 Co1 Co2 C13 -91.59(15)
C14 Co1 Co2 C13 51.34(15)
C11A C1 C2 C3 -0.2(5)
C1 C2 C3 C4 1.8(5)
C2 C3 C4 C4A -1.2(5)
C3 C4 C4A C11A -1.1(4)
C3 C4 C4A C5 176.9(3)
C4 C4A C5 O1 -4.1(4)
C11A C4A C5 O1 173.9(2)
C4 C4A C5 C5A 118.9(3)
C11A C4A C5 C5A -63.1(3)
C4 C4A C5 C12 -117.1(3)
C11A C4A C5 C12 60.9(3)
O1 C5 C5A C6 0.2(4)
C4A C5 C5A C6 -122.4(3)
C12 C5 C5A C6 115.1(3)
O1 C5 C5A C9A -175.3(3)
C4A C5 C5A C9A 62.1(3)
C12 C5 C5A C9A -60.4(3)
C9A C5A C6 C7 0.2(4)
C5 C5A C6 C7 -175.5(3)
C5A C6 C7 C8 1.4(5)
C6 C7 C8 C9 -0.9(5)
C7 C8 C9 C9A -1.2(5)
C6 C5A C9A C9 -2.2(4)
C5 C5A C9A C9 173.4(3)
C6 C5A C9A C10 177.1(3)
C5 C5A C9A C10 -7.3(4)
C8 C9 C9A C5A 2.7(5)
C8 C9 C9A C10 -176.6(3)
C5A C9A C10 C11 -28.9(5)
C9 C9A C10 C11 150.4(3)
C9A C10 C11 C11A -0.6(5)
C4 C4A C11A C1 2.7(4)
C5 C4A C11A C1 -175.3(3)
C4 C4A C11A C11 -173.6(3)
C5 C4A C11A C11 8.4(4)
C2 C1 C11A C4A -2.1(4)
C2 C1 C11A C11 174.6(3)
C10 C11 C11A C4A 28.9(5)
C10 C11 C11A C1 -147.5(3)
O1 C5 C12 C13 66.6(3)
C5A C5 C12 C13 -52.6(3)
C4A C5 C12 C13 -176.3(2)
C5 C12 C13 C14 40.9(5)
C5 C12 C13 Co1 -87.1(3)
C5 C12 C13 Co2 154.5(2)
C15 Co1 C13 C14 -88.8(2)
C16 Co1 C13 C14 36.9(3)
C17 Co1 C13 C14 171.1(2)
Co2 Co1 C13 C14 72.22(17)
C15 Co1 C13 C12 62.0(3)
C16 Co1 C13 C12 -172.3(3)
C17 Co1 C13 C12 -38.2(3)
C14 Co1 C13 C12 150.8(4)
Co2 Co1 C13 C12 -137.0(3)
C15 Co1 C13 Co2 -161.05(12)
C16 Co1 C13 Co2 -35.3(2)
C17 Co1 C13 Co2 98.84(13)
C14 Co1 C13 Co2 -72.22(17)
C19 Co2 C13 C14 100.0(2)
C20 Co2 C13 C14 -156.65(19)
C18 Co2 C13 C14 -14.6(3)
Co1 Co2 C13 C14 -73.77(17)
C19 Co2 C13 C12 -45.1(3)
C20 Co2 C13 C12 58.3(3)
C18 Co2 C13 C12 -159.7(2)
C14 Co2 C13 C12 -145.1(3)
Co1 Co2 C13 C12 141.2(3)
C19 Co2 C13 Co1 173.77(13)
C20 Co2 C13 Co1 -82.88(13)
C18 Co2 C13 Co1 59.1(2)
C14 Co2 C13 Co1 73.77(17)
C12 C13 C14 Co2 132.2(4)
Co1 C13 C14 Co2 -83.27(9)
C12 C13 C14 Co1 -144.5(4)
Co2 C13 C14 Co1 83.27(9)
C19 Co2 C14 C13 -85.99(19)
C20 Co2 C14 C13 35.9(3)
C18 Co2 C14 C13 170.43(19)
Co1 Co2 C14 C13 72.67(16)
C19 Co2 C14 Co1 -158.67(12)
C20 Co2 C14 Co1 -36.8(2)
C18 Co2 C14 Co1 97.75(13)
C13 Co2 C14 Co1 -72.67(16)
C15 Co1 C14 C13 99.7(2)
C16 Co1 C14 C13 -156.95(19)
C17 Co1 C14 C13 -13.2(3)
Co2 Co1 C14 C13 -74.43(17)
C15 Co1 C14 Co2 174.14(12)
C16 Co1 C14 Co2 -82.52(13)
C17 Co1 C14 Co2 61.2(2)
C13 Co1 C14 Co2 74.43(17)
C37 Co3 Co4 C39 31.0(3)
C35 Co3 Co4 C39 148.4(2)
C36 Co3 Co4 C39 -105.3(2)
C34 Co3 Co4 C39 40.1(2)
C33 Co3 Co4 C39 -11.3(2)
C37 Co3 Co4 C38 151.7(3)
C35 Co3 Co4 C38 -90.89(16)
C36 Co3 Co4 C38 15.48(15)
C34 Co3 Co4 C38 160.81(16)
C33 Co3 Co4 C38 109.42(15)
C37 Co3 Co4 C40 -100.4(3)
C35 Co3 Co4 C40 17.00(17)
C36 Co3 Co4 C40 123.36(16)
C34 Co3 Co4 C40 -91.31(16)
C33 Co3 Co4 C40 -142.70(16)
C37 Co3 Co4 C34 -9.1(3)
C35 Co3 Co4 C34 108.31(17)
C36 Co3 Co4 C34 -145.33(16)
C33 Co3 Co4 C34 -51.38(15)
C37 Co3 Co4 C33 42.3(3)
C35 Co3 Co4 C33 159.69(16)
C36 Co3 Co4 C33 -93.94(15)
C34 Co3 Co4 C33 51.38(15)
C31A C21 C22 C23 0.5(4)
C21 C22 C23 C24 0.6(4)
C22 C23 C24 C24A -0.6(4)
C23 C24 C24A C31A -0.6(4)
C23 C24 C24A C25 177.1(3)
C24 C24A C25 O2 -2.5(3)
C31A C24A C25 O2 175.1(2)
C24 C24A C25 C25A 120.7(3)
C31A C24A C25 C25A -61.8(3)
C24 C24A C25 C32 -115.4(3)
C31A C24A C25 C32 62.2(3)
O2 C25 C25A C26 0.1(3)
C24A C25 C25A C26 -122.3(3)
C32 C25 C25A C26 115.1(3)
O2 C25 C25A C29A -175.8(2)
C24A C25 C25A C29A 61.9(3)
C32 C25 C25A C29A -60.8(3)
C29A C25A C26 C27 0.7(4)
C25 C25A C26 C27 -175.3(3)
C25A C26 C27 C28 0.7(5)
C26 C27 C28 C29 -0.8(5)
C27 C28 C29 C29A -0.5(5)
C28 C29 C29A C25A 1.9(4)
C28 C29 C29A C30 -176.6(3)
C26 C25A C29A C29 -1.9(4)
C25 C25A C29A C29 174.0(2)
C26 C25A C29A C30 176.4(3)
C25 C25A C29A C30 -7.8(4)
C29 C29A C30 C31 149.1(3)
C25A C29A C30 C31 -29.2(5)
C29A C30 C31 C31A 0.2(5)
C24 C24A C31A C21 1.7(4)
C25 C24A C31A C21 -175.9(2)
C24 C24A C31A C31 -175.3(3)
C25 C24A C31A C31 7.1(4)
C22 C21 C31A C24A -1.7(4)
C22 C21 C31A C31 175.6(3)
C30 C31 C31A C24A 29.2(5)
C30 C31 C31A C21 -147.8(3)
O2 C25 C32 C33 59.2(3)
C25A C25 C32 C33 -60.5(3)
C24A C25 C32 C33 176.1(2)
C25 C32 C33 C34 24.0(5)
C25 C32 C33 Co3 -96.8(3)
C25 C32 C33 Co4 140.2(2)
C37 Co3 C33 C34 -86.9(2)
C35 Co3 C33 C34 36.5(3)
C36 Co3 C33 C34 169.0(2)
Co4 Co3 C33 C34 71.72(16)
C37 Co3 C33 C32 59.3(3)
C35 Co3 C33 C32 -177.3(3)
C36 Co3 C33 C32 -44.9(3)
C34 Co3 C33 C32 146.2(4)
Co4 Co3 C33 C32 -142.1(3)
C37 Co3 C33 Co4 -158.63(15)
C35 Co3 C33 Co4 -35.2(3)
C36 Co3 C33 Co4 97.26(14)
C34 Co3 C33 Co4 -71.72(16)
C39 Co4 C33 C34 100.6(2)
C38 Co4 C33 C34 -155.6(2)
C40 Co4 C33 C34 -15.2(3)
Co3 Co4 C33 C34 -73.20(18)
C39 Co4 C33 C32 -43.5(3)
C38 Co4 C33 C32 60.3(3)
C40 Co4 C33 C32 -159.2(3)
C34 Co4 C33 C32 -144.1(4)
Co3 Co4 C33 C32 142.7(3)
C39 Co4 C33 Co3 173.76(13)
C38 Co4 C33 Co3 -82.44(14)
C40 Co4 C33 Co3 58.0(2)
C34 Co4 C33 Co3 73.20(18)
C32 C33 C34 Co4 136.5(4)
Co3 C33 C34 Co4 -83.47(8)
C32 C33 C34 Co3 -140.0(4)
Co4 C33 C34 Co3 83.47(8)
C39 Co4 C34 C33 -85.7(2)
C38 Co4 C34 C33 40.3(3)
C40 Co4 C34 C33 169.28(19)
Co3 Co4 C34 C33 73.12(17)
C39 Co4 C34 Co3 -158.78(13)
C38 Co4 C34 Co3 -32.8(3)
C40 Co4 C34 Co3 96.16(13)
C33 Co4 C34 Co3 -73.12(17)
C37 Co3 C34 C33 100.3(2)
C35 Co3 C34 C33 -158.03(18)
C36 Co3 C34 C33 -16.7(3)
Co4 Co3 C34 C33 -74.88(17)
C37 Co3 C34 Co4 175.16(14)
C35 Co3 C34 Co4 -83.15(14)
C36 Co3 C34 Co4 58.2(2)
C33 Co3 C34 Co4 74.88(17)
